data_7716803
loop_
_publ_author_name
'Sumrit, Pattarawut'
'Kamavichanurat, Sirawan'
'Joopor, Wasan'
'Wattanathana, Worawat'
'Nakornkhet, Chutikan'
'Hormnirun, Pimpa'

_publ_section_title
;
 Aluminium complexes of phenoxy-azo ligands in the catalysis of
 <i>rac</i>-lactide polymerisation.
;
_journal_issue 33
_journal_name_full 'Dalton transactions (Cambridge, England : 2003)'
_journal_page_first 13854
_journal_page_last 13870
_journal_paper_doi 10.1039/d4dt01758g
_journal_volume 53
_journal_year 2024
_chemical_formula_moiety 'C16 H19 Al N2 O'
_chemical_formula_sum 'C16 H19 Al N2 O'
_chemical_formula_weight 282.31
_space_group_crystal_system triclinic
_space_group_IT_number 2
_space_group_name_Hall '-P 1'
_space_group_name_H-M_alt 'P -1'
_atom_sites_solution_hydrogens geom
_atom_sites_solution_primary dual
_audit_creation_date 2024-05-30
_audit_creation_method
;
Olex2 1.3
(compiled 2020.11.12 svn.r5f609507 for OlexSys, GUI svn.r6408)
;
_audit_update_record
;
2024-05-29 deposited with the CCDC.	2024-07-22 downloaded from the CCDC.
;
_cell_angle_alpha 77.248(2)
_cell_angle_beta 80.825(2)
_cell_angle_gamma 82.816(2)
_cell_formula_units_Z 2
_cell_length_a 7.3646(6)
_cell_length_b 9.4194(8)
_cell_length_c 11.4053(10)
_cell_measurement_reflns_used 9905
_cell_measurement_temperature 100
_cell_measurement_theta_max 72.141
_cell_measurement_theta_min 4.011
_cell_volume 758.47(11)
_computing_cell_refinement 'SAINT v8.37A (Bruker, 2015)'
_computing_data_reduction 'SAINT v8.37A (Bruker, 2015)'
_computing_molecular_graphics 'Olex2 1.3 (Dolomanov et al., 2009)'
_computing_publication_material 'Olex2 1.3 (Dolomanov et al., 2009)'
_computing_structure_refinement 'SHELXL 2018/3 (Sheldrick, 2015)'
_computing_structure_solution 'SHELXT 2014/5 (Sheldrick, 2014)'
_diffrn_ambient_temperature 100
_diffrn_measured_fraction_theta_full 0.986
_diffrn_measured_fraction_theta_max 0.984
_diffrn_measurement_device_type 'Bruker D8 Venture'
_diffrn_measurement_method '\f and \w scans'
_diffrn_radiation_type CuK\a
_diffrn_radiation_wavelength 1.54178
_diffrn_reflns_av_R_equivalents 0.0223
_diffrn_reflns_av_unetI/netI 0.0219
_diffrn_reflns_Laue_measured_fraction_full 0.986
_diffrn_reflns_Laue_measured_fraction_max 0.984
_diffrn_reflns_limit_h_max 9
_diffrn_reflns_limit_h_min -9
_diffrn_reflns_limit_k_max 11
_diffrn_reflns_limit_k_min -11
_diffrn_reflns_limit_l_max 13
_diffrn_reflns_limit_l_min -14
_diffrn_reflns_number 11471
_diffrn_reflns_point_group_measured_fraction_full 0.986
_diffrn_reflns_point_group_measured_fraction_max 0.984
_diffrn_reflns_theta_full 67.679
_diffrn_reflns_theta_max 72.134
_diffrn_reflns_theta_min 4.835
_diffrn_source_current 50.0
_diffrn_source_power 2.5
_diffrn_source_voltage 50.0
_diffrn_standards_number 0
_exptl_absorpt_coefficient_mu 1.139
_exptl_absorpt_correction_T_max 0.7536
_exptl_absorpt_correction_T_min 0.6954
_exptl_absorpt_correction_type multi-scan
_exptl_absorpt_process_details
'SADABS-2016/2 (Bruker,2016/2) was used for absorption correction. wR2(int) was 0.1522 before and 0.0335 after correction. The Ratio of minimum to maximum transmission is 0.9228. The \l/2 correction factor is Not present.'
_exptl_crystal_colour red
_exptl_crystal_colour_primary red
_exptl_crystal_density_diffrn 1.236
_exptl_crystal_description block
_exptl_crystal_F_000 300
_exptl_crystal_size_max 0.15
_exptl_crystal_size_mid 0.15
_exptl_crystal_size_min 0.15
_refine_diff_density_max 0.271
_refine_diff_density_min -0.266
_refine_diff_density_rms 0.042
_refine_ls_extinction_method none
_refine_ls_goodness_of_fit_ref 1.065
_refine_ls_hydrogen_treatment constr
_refine_ls_matrix_type full
_refine_ls_number_parameters 185
_refine_ls_number_reflns 2940
_refine_ls_number_restraints 0
_refine_ls_restrained_S_all 1.065
_refine_ls_R_factor_all 0.0316
_refine_ls_R_factor_gt 0.0314
_refine_ls_shift/su_max 0.000
_refine_ls_shift/su_mean 0.000
_refine_ls_structure_factor_coef Fsqd
_refine_ls_weighting_details 'w=1/[\s^2^(Fo^2^)+(0.0361P)^2^+0.3880P] where P=(Fo^2^+2Fc^2^)/3'
_refine_ls_weighting_scheme calc
_refine_ls_wR_factor_gt 0.0825
_refine_ls_wR_factor_ref 0.0826
_reflns_Friedel_coverage 0.000
_reflns_number_gt 2908
_reflns_number_total 2940
_reflns_threshold_expression 'I > 2\s(I)'
_cod_data_source_file d4dt01758g2.cif
_cod_data_source_block wut_0m
_cod_depositor_comments 'Adding full bibliography for 7716803.cif.'
_cod_database_code 7716803
_shelx_shelxl_version_number 2018/3
_shelx_space_group_comment
;
The symmetry employed for this shelxl refinement is uniquely defined
by the following loop, which should always be used as a source of
symmetry information in preference to the above space-group names.
They are only intended as comments.
;
_shelx_estimated_absorpt_t_max 0.848
_shelx_estimated_absorpt_t_min 0.848
_olex2_refinement_description
;
1. Fixed Uiso
 At 1.2 times of:
  All C(H) groups
 At 1.5 times of:
  All C(H,H,H) groups
2.a Aromatic/amide H refined with riding coordinates:
 C12(H12), C3(H3), C10(H10), C1(H1), C2(H2), C4(H4), C5(H5)
2.b Idealised Me refined as rotating group:
 C7(H7A,H7B,H7C), C8(H8A,H8B,H8C), C16(H16A,H16B,H16C), C15(H15A,H15B,H15C)
;
_olex2_submission_special_instructions 'No special instructions were received'

loop_
_space_group_symop_operation_xyz
'x, y, z'
'-x, -y, -z'

loop_
_atom_site_label
_atom_site_type_symbol
_atom_site_fract_x
_atom_site_fract_y
_atom_site_fract_z
_atom_site_U_iso_or_equiv
_atom_site_adp_type
_atom_site_occupancy
_atom_site_site_symmetry_order
_atom_site_calc_flag
_atom_site_refinement_flags_posn
_atom_site_refinement_flags_adp
_atom_site_refinement_flags_occupancy
_atom_site_disorder_assembly
_atom_site_disorder_group
Al1 Al 0.72451(4) 0.33911(3) 0.25372(3) 0.01293(11) Uani 1 1 d . . . . .
O1 O 0.70847(12) 0.21183(9) 0.39460(7) 0.01775(19) Uani 1 1 d . . . . .
N1 N 0.71478(13) 0.51104(10) 0.33167(9) 0.0134(2) Uani 1 1 d . . . . .
N2 N 0.73633(13) 0.50266(11) 0.44270(9) 0.0147(2) Uani 1 1 d . . . . .
C9 C 0.75667(16) 0.37059(13) 0.52241(10) 0.0146(2) Uani 1 1 d . . . . .
C12 C 0.79760(16) 0.12707(13) 0.70582(11) 0.0171(2) Uani 1 1 d . . . . .
H12 H 0.812883 0.043414 0.768736 0.020 Uiso 1 1 calc R U . . .
C6 C 0.69839(15) 0.65875(12) 0.26383(10) 0.0139(2) Uani 1 1 d . . . . .
C14 C 0.74335(15) 0.22987(13) 0.50023(10) 0.0142(2) Uani 1 1 d . . . . .
C3 C 0.67675(17) 0.94064(13) 0.12372(12) 0.0200(3) Uani 1 1 d . . . . .
H3 H 0.669526 1.037050 0.076025 0.024 Uiso 1 1 calc R U . . .
C10 C 0.78865(16) 0.38535(13) 0.63832(11) 0.0163(2) Uani 1 1 d . . . . .
H10 H 0.796692 0.479996 0.652286 0.020 Uiso 1 1 calc R U . . .
C1 C 0.68110(16) 0.68081(13) 0.14099(11) 0.0163(2) Uani 1 1 d . . . . .
H1 H 0.676604 0.599674 0.105020 0.020 Uiso 1 1 calc R U . . .
C13 C 0.76616(16) 0.10641(13) 0.59478(11) 0.0160(2) Uani 1 1 d . . . . .
C2 C 0.67044(16) 0.82214(13) 0.07125(11) 0.0184(3) Uani 1 1 d . . . . .
H2 H 0.658822 0.837456 -0.012489 0.022 Uiso 1 1 calc R U . . .
C7 C 0.50660(17) 0.34101(13) 0.17473(11) 0.0194(3) Uani 1 1 d . . . . .
H7A H 0.472450 0.241007 0.186829 0.029 Uiso 1 1 calc R U . . .
H7B H 0.534618 0.381286 0.087670 0.029 Uiso 1 1 calc R U . . .
H7C H 0.403680 0.401685 0.210160 0.029 Uiso 1 1 calc R U . . .
C11 C 0.80823(16) 0.26582(13) 0.73077(10) 0.0165(2) Uani 1 1 d . . . . .
C4 C 0.69371(18) 0.91794(13) 0.24668(12) 0.0209(3) Uani 1 1 d . . . . .
H4 H 0.698170 0.999236 0.282457 0.025 Uiso 1 1 calc R U . . .
C8 C 0.96851(17) 0.31797(14) 0.15864(11) 0.0213(3) Uani 1 1 d . . . . .
H8A H 1.063380 0.330659 0.205776 0.032 Uiso 1 1 calc R U . . .
H8B H 0.974051 0.392241 0.083279 0.032 Uiso 1 1 calc R U . . .
H8C H 0.990311 0.220421 0.139259 0.032 Uiso 1 1 calc R U . . .
C5 C 0.70408(17) 0.77816(13) 0.31690(11) 0.0178(2) Uani 1 1 d . . . . .
H5 H 0.715020 0.763321 0.400714 0.021 Uiso 1 1 calc R U . . .
C16 C 0.75610(18) -0.04318(13) 0.57105(11) 0.0207(3) Uani 1 1 d . . . . .
H16A H 0.793056 -0.117697 0.639898 0.031 Uiso 1 1 calc R U . . .
H16B H 0.839418 -0.055509 0.497181 0.031 Uiso 1 1 calc R U . . .
H16C H 0.629262 -0.053730 0.560628 0.031 Uiso 1 1 calc R U . . .
C15 C 0.83661(17) 0.27992(14) 0.85553(11) 0.0202(3) Uani 1 1 d . . . . .
H15A H 0.720808 0.266865 0.910800 0.030 Uiso 1 1 calc R U . . .
H15B H 0.874811 0.377068 0.851526 0.030 Uiso 1 1 calc R U . . .
H15C H 0.932676 0.205001 0.885398 0.030 Uiso 1 1 calc R U . . .

loop_
_atom_site_aniso_label
_atom_site_aniso_U_11
_atom_site_aniso_U_22
_atom_site_aniso_U_33
_atom_site_aniso_U_23
_atom_site_aniso_U_13
_atom_site_aniso_U_12
Al1 0.01583(19) 0.01199(18) 0.01155(18) -0.00306(12) -0.00293(13) -0.00101(12)
O1 0.0270(5) 0.0140(4) 0.0135(4) -0.0031(3) -0.0048(3) -0.0039(3)
N1 0.0144(5) 0.0130(5) 0.0130(5) -0.0029(4) -0.0024(4) -0.0009(4)
N2 0.0162(5) 0.0152(5) 0.0131(5) -0.0037(4) -0.0024(4) -0.0009(4)
C9 0.0144(5) 0.0154(5) 0.0135(5) -0.0028(4) -0.0014(4) -0.0003(4)
C12 0.0146(5) 0.0187(6) 0.0153(6) 0.0016(4) -0.0021(4) -0.0009(4)
C6 0.0127(5) 0.0124(5) 0.0160(5) -0.0020(4) -0.0023(4) -0.0007(4)
C14 0.0135(5) 0.0160(5) 0.0129(5) -0.0031(4) -0.0011(4) -0.0014(4)
C3 0.0201(6) 0.0137(6) 0.0230(6) 0.0015(5) -0.0029(5) 0.0005(4)
C10 0.0164(6) 0.0174(6) 0.0158(6) -0.0058(4) -0.0024(4) -0.0004(4)
C1 0.0171(6) 0.0150(6) 0.0173(6) -0.0038(4) -0.0037(4) -0.0011(4)
C13 0.0142(5) 0.0157(6) 0.0171(6) -0.0013(4) -0.0014(4) -0.0014(4)
C2 0.0180(6) 0.0202(6) 0.0159(6) -0.0001(5) -0.0045(4) -0.0007(5)
C7 0.0205(6) 0.0187(6) 0.0211(6) -0.0064(5) -0.0066(5) -0.0009(5)
C11 0.0127(5) 0.0228(6) 0.0137(5) -0.0036(5) -0.0017(4) -0.0005(4)
C4 0.0259(6) 0.0135(6) 0.0236(6) -0.0056(5) -0.0030(5) -0.0008(5)
C8 0.0201(6) 0.0213(6) 0.0211(6) -0.0039(5) -0.0011(5) 0.0006(5)
C5 0.0213(6) 0.0163(6) 0.0161(6) -0.0046(5) -0.0028(5) -0.0008(5)
C16 0.0264(6) 0.0145(6) 0.0202(6) 0.0007(5) -0.0056(5) -0.0027(5)
C15 0.0209(6) 0.0259(6) 0.0138(6) -0.0031(5) -0.0043(5) -0.0011(5)

loop_
_atom_type_symbol
_atom_type_description
_atom_type_scat_dispersion_real
_atom_type_scat_dispersion_imag
_atom_type_scat_source
C C 0.0181 0.0091 'International Tables Vol C Tables 4.2.6.8 and 6.1.1.4'
H H 0.0000 0.0000 'International Tables Vol C Tables 4.2.6.8 and 6.1.1.4'
Al Al 0.2130 0.2455 'International Tables Vol C Tables 4.2.6.8 and 6.1.1.4'
N N 0.0311 0.0180 'International Tables Vol C Tables 4.2.6.8 and 6.1.1.4'
O O 0.0492 0.0322 'International Tables Vol C Tables 4.2.6.8 and 6.1.1.4'

loop_
_geom_angle_atom_site_label_1
_geom_angle_atom_site_label_2
_geom_angle_atom_site_label_3
_geom_angle
_geom_angle_site_symmetry_1
_geom_angle_site_symmetry_3
_geom_angle_publ_flag
O1 Al1 N1 93.45(4) . . ?
O1 Al1 C7 109.97(5) . . ?
O1 Al1 C8 111.69(5) . . ?
C7 Al1 N1 112.79(5) . . ?
C8 Al1 N1 107.98(5) . . ?
C8 Al1 C7 118.22(6) . . ?
C14 O1 Al1 127.99(7) . . ?
N2 N1 Al1 124.71(8) . . ?
N2 N1 C6 113.02(9) . . ?
C6 N1 Al1 122.07(8) . . ?
N1 N2 C9 121.98(10) . . ?
N2 C9 C14 127.04(10) . . ?
N2 C9 C10 112.94(10) . . ?
C10 C9 C14 119.99(10) . . ?
C13 C12 H12 118.2 . . ?
C13 C12 C11 123.51(11) . . ?
C11 C12 H12 118.2 . . ?
C1 C6 N1 118.00(10) . . ?
C1 C6 C5 120.13(10) . . ?
C5 C6 N1 121.84(10) . . ?
O1 C14 C9 121.85(10) . . ?
O1 C14 C13 119.45(10) . . ?
C13 C14 C9 118.69(10) . . ?
C2 C3 H3 120.1 . . ?
C2 C3 C4 119.84(11) . . ?
C4 C3 H3 120.1 . . ?
C9 C10 H10 119.3 . . ?
C11 C10 C9 121.41(11) . . ?
C11 C10 H10 119.3 . . ?
C6 C1 H1 120.1 . . ?
C2 C1 C6 119.75(11) . . ?
C2 C1 H1 120.1 . . ?
C12 C13 C14 118.89(11) . . ?
C12 C13 C16 122.17(10) . . ?
C14 C13 C16 118.94(11) . . ?
C3 C2 C1 120.16(11) . . ?
C3 C2 H2 119.9 . . ?
C1 C2 H2 119.9 . . ?
Al1 C7 H7A 109.5 . . ?
Al1 C7 H7B 109.5 . . ?
Al1 C7 H7C 109.5 . . ?
H7A C7 H7B 109.5 . . ?
H7A C7 H7C 109.5 . . ?
H7B C7 H7C 109.5 . . ?
C12 C11 C15 120.40(11) . . ?
C10 C11 C12 117.50(11) . . ?
C10 C11 C15 122.09(11) . . ?
C3 C4 H4 119.7 . . ?
C5 C4 C3 120.54(11) . . ?
C5 C4 H4 119.7 . . ?
Al1 C8 H8A 109.5 . . ?
Al1 C8 H8B 109.5 . . ?
Al1 C8 H8C 109.5 . . ?
H8A C8 H8B 109.5 . . ?
H8A C8 H8C 109.5 . . ?
H8B C8 H8C 109.5 . . ?
C6 C5 H5 120.2 . . ?
C4 C5 C6 119.58(11) . . ?
C4 C5 H5 120.2 . . ?
C13 C16 H16A 109.5 . . ?
C13 C16 H16B 109.5 . . ?
C13 C16 H16C 109.5 . . ?
H16A C16 H16B 109.5 . . ?
H16A C16 H16C 109.5 . . ?
H16B C16 H16C 109.5 . . ?
C11 C15 H15A 109.5 . . ?
C11 C15 H15B 109.5 . . ?
C11 C15 H15C 109.5 . . ?
H15A C15 H15B 109.5 . . ?
H15A C15 H15C 109.5 . . ?
H15B C15 H15C 109.5 . . ?

loop_
_geom_bond_atom_site_label_1
_geom_bond_atom_site_label_2
_geom_bond_distance
_geom_bond_site_symmetry_2
_geom_bond_publ_flag
Al1 O1 1.7770(9) . ?
Al1 N1 2.0012(10) . ?
Al1 C7 1.9581(12) . ?
Al1 C8 1.9568(13) . ?
O1 C14 1.3214(14) . ?
N1 N2 1.2852(14) . ?
N1 C6 1.4358(14) . ?
N2 C9 1.3762(15) . ?
C9 C14 1.4209(16) . ?
C9 C10 1.4182(16) . ?
C12 H12 0.9500 . ?
C12 C13 1.3816(17) . ?
C12 C11 1.4114(17) . ?
C6 C1 1.3943(16) . ?
C6 C5 1.3977(17) . ?
C14 C13 1.4138(16) . ?
C3 H3 0.9500 . ?
C3 C2 1.3867(18) . ?
C3 C4 1.3945(18) . ?
C10 H10 0.9500 . ?
C10 C11 1.3726(17) . ?
C1 H1 0.9500 . ?
C1 C2 1.3919(16) . ?
C13 C16 1.5050(16) . ?
C2 H2 0.9500 . ?
C7 H7A 0.9800 . ?
C7 H7B 0.9800 . ?
C7 H7C 0.9800 . ?
C11 C15 1.5071(16) . ?
C4 H4 0.9500 . ?
C4 C5 1.3819(17) . ?
C8 H8A 0.9800 . ?
C8 H8B 0.9800 . ?
C8 H8C 0.9800 . ?
C5 H5 0.9500 . ?
C16 H16A 0.9800 . ?
C16 H16B 0.9800 . ?
C16 H16C 0.9800 . ?
C15 H15A 0.9800 . ?
C15 H15B 0.9800 . ?
C15 H15C 0.9800 . ?

loop_
_geom_torsion_atom_site_label_1
_geom_torsion_atom_site_label_2
_geom_torsion_atom_site_label_3
_geom_torsion_atom_site_label_4
_geom_torsion
_geom_torsion_site_symmetry_1
_geom_torsion_site_symmetry_2
_geom_torsion_site_symmetry_3
_geom_torsion_site_symmetry_4
_geom_torsion_publ_flag
Al1 O1 C14 C9 15.95(16) . . . . ?
Al1 O1 C14 C13 -164.79(8) . . . . ?
Al1 N1 N2 C9 -4.44(15) . . . . ?
Al1 N1 C6 C1 2.73(14) . . . . ?
Al1 N1 C6 C5 -175.64(9) . . . . ?
O1 C14 C13 C12 -178.26(10) . . . . ?
O1 C14 C13 C16 1.96(16) . . . . ?
N1 Al1 O1 C14 -19.35(10) . . . . ?
N1 N2 C9 C14 -5.19(18) . . . . ?
N1 N2 C9 C10 176.77(10) . . . . ?
N1 C6 C1 C2 -178.08(10) . . . . ?
N1 C6 C5 C4 177.90(11) . . . . ?
N2 N1 C6 C1 177.75(10) . . . . ?
N2 N1 C6 C5 -0.61(16) . . . . ?
N2 C9 C14 O1 0.14(19) . . . . ?
N2 C9 C14 C13 -179.13(11) . . . . ?
N2 C9 C10 C11 178.50(10) . . . . ?
C9 C14 C13 C12 1.02(17) . . . . ?
C9 C14 C13 C16 -178.76(10) . . . . ?
C9 C10 C11 C12 0.75(17) . . . . ?
C9 C10 C11 C15 -178.14(11) . . . . ?
C6 N1 N2 C9 -179.30(10) . . . . ?
C6 C1 C2 C3 -0.08(18) . . . . ?
C14 C9 C10 C11 0.32(17) . . . . ?
C3 C4 C5 C6 0.31(19) . . . . ?
C10 C9 C14 O1 178.05(10) . . . . ?
C10 C9 C14 C13 -1.22(17) . . . . ?
C1 C6 C5 C4 -0.43(18) . . . . ?
C13 C12 C11 C10 -0.97(17) . . . . ?
C13 C12 C11 C15 177.95(11) . . . . ?
C2 C3 C4 C5 -0.08(19) . . . . ?
C7 Al1 O1 C14 -135.13(10) . . . . ?
C11 C12 C13 C14 0.07(18) . . . . ?
C11 C12 C13 C16 179.84(11) . . . . ?
C4 C3 C2 C1 -0.03(18) . . . . ?
C8 Al1 O1 C14 91.55(10) . . . . ?
C5 C6 C1 C2 0.31(17) . . . . ?
